data_1558156
loop_
_publ_author_name
'Doistau, Benjamin'
'Benda, Lorien'
'Cantin, Jean-Louis'
'Cador, Olivier'
'Pointillart, Fabrice'
'Wernsdorfer, Wolfgang'
'Chamoreau, Lise-Marie'
'Marvaud, Val\'erie'
'Hasenknopf, Bernold'
'Vives, Guillaume'

_publ_section_title
;
 Dual switchable molecular tweezers incorporating anisotropic
 Mn<sup>III</sup>-salphen complexes.
;
_journal_issue 26
_journal_name_full 'Dalton transactions (Cambridge, England : 2003)'
_journal_page_first 8872
_journal_page_last 8882
_journal_paper_doi 10.1039/d0dt01465f
_journal_volume 49
_journal_year 2020
_chemical_formula_moiety 'C166 H240 Mn4 N17 O14 Zn2, Zn Cl4, 7(C H4 O), 3(H2 O)'
_chemical_formula_sum 'C194 H240 Cl4 Mn4 N17 O27 Zn3'
_chemical_formula_weight 3799.69
_space_group_crystal_system triclinic
_space_group_IT_number 2
_space_group_name_Hall '-P 1'
_space_group_name_H-M_alt 'P -1'
_atom_sites_solution_hydrogens geom
_atom_sites_solution_primary direct
_atom_sites_solution_secondary difmap
_audit_creation_method SHELXL-2017/1
_audit_update_record
;
2018-06-01 deposited with the CCDC.	2020-05-25 downloaded from the CCDC.
;
_cell_angle_alpha 89.629(5)
_cell_angle_beta 72.981(5)
_cell_angle_gamma 73.972(5)
_cell_formula_units_Z 1
_cell_length_a 15.1358(12)
_cell_length_b 16.5212(10)
_cell_length_c 22.9401(16)
_cell_measurement_reflns_used 5828
_cell_measurement_temperature 200(2)
_cell_measurement_theta_max 47.18
_cell_measurement_theta_min 3.58
_cell_volume 5254.7(7)
_computing_cell_refinement 'Bruker SAINT'
_computing_data_collection 'Bruker APEX2'
_computing_data_reduction 'Bruker SAINT'
_computing_molecular_graphics 'DIAMOND (Brandenburg, 2006)'
_computing_publication_material 'WinGX publication routines (Farrugia, 2012)'
_computing_structure_refinement 'SHELXL-2017/1 (Sheldrick, 2017)'
_computing_structure_solution 'SHELXS-2013 (Sheldrick, 2008)'
_diffrn_ambient_temperature 200(2)
_diffrn_measured_fraction_theta_full 0.985
_diffrn_measured_fraction_theta_max 0.985
_diffrn_measurement_device_type 'Bruker APEX-II CCD'
_diffrn_measurement_method '\f and \w scans'
_diffrn_radiation_monochromator 'multi layer miror'
_diffrn_radiation_type CuK\a
_diffrn_radiation_wavelength 1.54178
_diffrn_reflns_av_R_equivalents 0.0370
_diffrn_reflns_av_unetI/netI 0.0538
_diffrn_reflns_Laue_measured_fraction_full 0.985
_diffrn_reflns_Laue_measured_fraction_max 0.985
_diffrn_reflns_limit_h_max 14
_diffrn_reflns_limit_h_min -10
_diffrn_reflns_limit_k_max 14
_diffrn_reflns_limit_k_min -15
_diffrn_reflns_limit_l_max 21
_diffrn_reflns_limit_l_min -19
_diffrn_reflns_number 18995
_diffrn_reflns_point_group_measured_fraction_full 0.985
_diffrn_reflns_point_group_measured_fraction_max 0.985
_diffrn_reflns_theta_full 47.321
_diffrn_reflns_theta_max 47.321
_diffrn_reflns_theta_min 3.187
_diffrn_source 'micro focus sealed tube'
_exptl_absorpt_coefficient_mu 3.254
_exptl_absorpt_correction_T_max 0.749
_exptl_absorpt_correction_T_min 0.668
_exptl_absorpt_correction_type multi-scan
_exptl_absorpt_process_details
; 
SADABS, Bruker AXS Inc., Madison, 
Wisconsin, USA. 
;
_exptl_crystal_colour brown
_exptl_crystal_density_diffrn 1.201
_exptl_crystal_density_method 'not measured'
_exptl_crystal_description block
_exptl_crystal_F_000 1997
_exptl_crystal_size_max 0.15
_exptl_crystal_size_mid 0.11
_exptl_crystal_size_min 0.08
_refine_diff_density_max 0.951
_refine_diff_density_min -0.474
_refine_diff_density_rms 0.090
_refine_ls_extinction_method none
_refine_ls_goodness_of_fit_ref 1.048
_refine_ls_hydrogen_treatment constr
_refine_ls_matrix_type full
_refine_ls_number_parameters 1123
_refine_ls_number_reflns 9405
_refine_ls_number_restraints 11
_refine_ls_restrained_S_all 1.047
_refine_ls_R_factor_all 0.1166
_refine_ls_R_factor_gt 0.0843
_refine_ls_shift/su_max 0.058
_refine_ls_shift/su_mean 0.002
_refine_ls_structure_factor_coef Fsqd
_refine_ls_weighting_details 'w=1/[\s^2^(Fo^2^)+(0.1726P)^2^+8.7925P] where P=(Fo^2^+2Fc^2^)/3'
_refine_ls_weighting_scheme calc
_refine_ls_wR_factor_gt 0.2395
_refine_ls_wR_factor_ref 0.2657
_reflns_Friedel_coverage 0.000
_reflns_number_gt 6549
_reflns_number_total 9405
_reflns_threshold_expression 'I > 2\s(I)'
_cod_data_source_file d0dt01465f2.cif
_cod_data_source_block shelx_CCDC1
_cod_depositor_comments 'Adding full bibliography for 1558155--1558156.cif.'
_cod_database_code 1558156
_shelx_shelxl_version_number 2017/1
_shelx_space_group_comment
;
The symmetry employed for this shelxl refinement is uniquely defined
by the following loop, which should always be used as a source of
symmetry information in preference to the above space-group names.
They are only intended as comments.
;

loop_
_space_group_symop_operation_xyz
'x, y, z'
'-x, -y, -z'

loop_
_atom_site_label
_atom_site_type_symbol
_atom_site_fract_x
_atom_site_fract_y
_atom_site_fract_z
_atom_site_U_iso_or_equiv
_atom_site_adp_type
_atom_site_occupancy
_atom_site_site_symmetry_order
_atom_site_calc_flag
_atom_site_refinement_flags_posn
_atom_site_refinement_flags_adp
_atom_site_refinement_flags_occupancy
_atom_site_disorder_assembly
_atom_site_disorder_group
Mn1 Mn 0.56488(11) 0.86719(9) 0.74861(7) 0.0581(5) Uani 1 1 d . . . . .
Mn2 Mn 0.20546(10) 0.84151(8) 0.78061(6) 0.0477(5) Uani 1 1 d . . . . .
Zn1 Zn 0.45720(10) 0.37054(7) 0.55046(5) 0.0602(5) Uani 1 1 d . . . . .
O1 O 0.6276(5) 0.8761(4) 0.8069(3) 0.0664(18) Uani 1 1 d . . . . .
O2 O 0.5061(5) 0.9814(4) 0.7568(3) 0.0704(19) Uani 1 1 d . . . . .
O3 O 0.2816(4) 0.8056(3) 0.8328(2) 0.0523(16) Uani 1 1 d . . . . .
O4 O 0.1506(4) 0.9512(3) 0.8189(2) 0.0530(16) Uani 1 1 d . . . . .
O5 O 0.6981(4) 0.8628(3) 0.6642(2) 0.0558(16) Uiso 1 1 d . . . . .
O6 O 0.3165(5) 0.8779(3) 0.7077(3) 0.0537(16) Uani 1 1 d . . . . .
O7 O 0.0845(5) 0.7957(4) 0.8425(3) 0.0706(18) Uani 1 1 d D . . . .
N1 N 0.5966(5) 0.7431(4) 0.7533(3) 0.0527(19) Uani 1 1 d . . . . .
N2 N 0.4731(6) 0.8449(4) 0.7104(3) 0.0504(19) Uani 1 1 d . . . . .
N3 N 0.6006(6) 0.3072(5) 0.5640(3) 0.063(2) Uani 1 1 d . . . . .
N4 N 0.4984(8) 0.2500(5) 0.5080(4) 0.063(2) Uani 1 1 d . . . . .
N5 N 0.3471(6) 0.3705(5) 0.5024(3) 0.059(2) Uani 1 1 d . . . . .
N6 N 0.2467(5) 0.7266(4) 0.7389(3) 0.0450(18) Uani 1 1 d . . . . .
N7 N 0.1292(5) 0.8669(4) 0.7220(3) 0.0496(19) Uani 1 1 d . . . . .
N8 N 0.4929(6) 0.4685(5) 0.5099(4) 0.059(2) Uani 0.5 1 d . . P A 1
C92 C 0.4929(6) 0.4685(5) 0.5099(4) 0.059(2) Uani 0.5 1 d . . P A -1
N9 N 0.3273(8) 0.4356(5) 0.6847(5) 0.089(3) Uani 1 1 d . . . . .
C93 C 0.3739(8) 0.4076(6) 0.6374(5) 0.061(3) Uani 1 1 d . . . . .
C1 C 0.6658(7) 0.8213(7) 0.8406(5) 0.064(3) Uani 1 1 d . . . . .
C2 C 0.7024(8) 0.8491(7) 0.8860(5) 0.071(3) Uani 1 1 d . . . . .
C3 C 0.7403(9) 0.7913(9) 0.9204(5) 0.088(4) Uani 1 1 d . . . . .
H3 H 0.764531 0.810084 0.949968 0.106 Uiso 1 1 calc R U . . .
C4 C 0.7465(8) 0.7062(8) 0.9154(5) 0.084(3) Uani 1 1 d . . . . .
C5 C 0.7137(8) 0.6780(7) 0.8721(5) 0.082(3) Uani 1 1 d . . . . .
H5 H 0.717462 0.619892 0.867773 0.098 Uiso 1 1 calc R U . . .
C6 C 0.6745(7) 0.7342(7) 0.8339(5) 0.065(3) Uani 1 1 d . . . . .
C7 C 0.6934(10) 0.9429(8) 0.8952(6) 0.099(4) Uani 1 1 d . . . . .
C8 C 0.7545(12) 0.9703(8) 0.8342(8) 0.123(5) Uani 1 1 d . . . . .
H8A H 0.752554 1.029575 0.840057 0.185 Uiso 1 1 calc R U . . .
H8B H 0.727417 0.963794 0.801173 0.185 Uiso 1 1 calc R U . . .
H8C H 0.821434 0.934719 0.823429 0.185 Uiso 1 1 calc R U . . .
C9 C 0.5872(11) 0.9957(9) 0.9139(7) 0.141(6) Uani 1 1 d . . . . .
H9A H 0.551402 0.976194 0.951463 0.212 Uiso 1 1 calc R U . . .
H9B H 0.559505 0.989280 0.881105 0.212 Uiso 1 1 calc R U . . .
H9C H 0.582754 1.055316 0.920914 0.212 Uiso 1 1 calc R U . . .
C10 C 0.7314(11) 0.9595(8) 0.9478(7) 0.132(6) Uani 1 1 d . . . . .
H10A H 0.718727 1.020472 0.955740 0.198 Uiso 1 1 calc R U . . .
H10B H 0.800982 0.932047 0.936567 0.198 Uiso 1 1 calc R U . . .
H10C H 0.698660 0.936514 0.984732 0.198 Uiso 1 1 calc R U . . .
C11 C 0.7764(13) 0.6524(11) 0.9639(8) 0.086(5) Uiso 0.75 1 d D . P B 1
C12 C 0.8789(14) 0.6542(13) 0.9627(9) 0.110(7) Uiso 0.75 1 d . . P B 1
H12A H 0.876890 0.711454 0.975179 0.165 Uiso 0.75 1 calc R U P B 1
H12B H 0.923269 0.637308 0.921234 0.165 Uiso 0.75 1 calc R U P B 1
H12C H 0.901387 0.614863 0.991038 0.165 Uiso 0.75 1 calc R U P B 1
C13 C 0.7904(15) 0.5535(11) 0.9462(9) 0.105(6) Uiso 0.75 1 d . . P B 1
H13A H 0.809805 0.519201 0.977772 0.157 Uiso 0.75 1 calc R U P B 1
H13B H 0.840447 0.535094 0.906704 0.157 Uiso 0.75 1 calc R U P B 1
H13C H 0.729496 0.546703 0.943325 0.157 Uiso 0.75 1 calc R U P B 1
C14 C 0.7166(17) 0.6859(15) 1.0295(8) 0.133(8) Uiso 0.75 1 d D . P B 1
H14A H 0.740599 0.647762 1.057924 0.200 Uiso 0.75 1 calc R U P B 1
H14B H 0.648913 0.689237 1.035194 0.200 Uiso 0.75 1 calc R U P B 1
H14C H 0.721827 0.742318 1.037617 0.200 Uiso 0.75 1 calc R U P B 1
C11B C 0.815(2) 0.622(3) 0.9437(16) 0.050(11) Uiso 0.25 1 d D . P B 2
C12B C 0.916(2) 0.633(3) 0.933(2) 0.065(12) Uiso 0.25 1 d D . P B 2
H12D H 0.948227 0.597401 0.959067 0.098 Uiso 0.25 1 calc R U P B 2
H12E H 0.910167 0.692119 0.941966 0.098 Uiso 0.25 1 calc R U P B 2
H12F H 0.953791 0.615770 0.889696 0.098 Uiso 0.25 1 calc R U P B 2
C13B C 0.739(3) 0.577(3) 0.973(2) 0.077(13) Uiso 0.25 1 d D . P B 2
H13D H 0.733333 0.573206 1.016513 0.115 Uiso 0.25 1 calc R U P B 2
H13E H 0.757931 0.520354 0.952715 0.115 Uiso 0.25 1 calc R U P B 2
H13F H 0.676653 0.609545 0.968640 0.115 Uiso 0.25 1 calc R U P B 2
C14B C 0.754(5) 0.652(5) 1.010(2) 0.15(3) Uiso 0.25 1 d D . P B 2
H14D H 0.773668 0.697925 1.024679 0.219 Uiso 0.25 1 calc R U P B 2
H14E H 0.685419 0.672807 1.012480 0.219 Uiso 0.25 1 calc R U P B 2
H14F H 0.762698 0.605071 1.036266 0.219 Uiso 0.25 1 calc R U P B 2
C15 C 0.6383(7) 0.7007(6) 0.7907(5) 0.064(3) Uani 1 1 d . . . . .
H15 H 0.645583 0.641730 0.789434 0.077 Uiso 1 1 calc R U . . .
C16 C 0.5608(6) 0.7044(5) 0.7137(4) 0.048(2) Uani 1 1 d . . . . .
C17 C 0.5947(7) 0.6172(6) 0.6955(4) 0.053(2) Uani 1 1 d . . . . .
H17 H 0.643492 0.580751 0.709551 0.064 Uiso 1 1 calc R U . . .
C18 C 0.5547(7) 0.5862(5) 0.6566(4) 0.054(2) Uani 1 1 d . . . . .
C19 C 0.4848(7) 0.6404(6) 0.6354(4) 0.051(2) Uani 1 1 d . . . . .
H19 H 0.457972 0.618459 0.608683 0.061 Uiso 1 1 calc R U . . .
C20 C 0.4541(6) 0.7260(6) 0.6529(4) 0.051(2) Uani 1 1 d . . . . .
H20 H 0.407342 0.762488 0.637318 0.062 Uiso 1 1 calc R U . . .
C21 C 0.4906(6) 0.7591(5) 0.6930(4) 0.045(2) Uani 1 1 d . . . . .
C22 C 0.3869(8) 0.9012(6) 0.7113(4) 0.051(2) Uani 1 1 d . . . . .
C23 C 0.3788(7) 0.9920(6) 0.7128(4) 0.057(3) Uani 1 1 d . . . . .
C24 C 0.3075(7) 1.0438(6) 0.6923(4) 0.060(3) Uani 1 1 d . . . . .
H24 H 0.263960 1.019234 0.681586 0.072 Uiso 1 1 calc R U . . .
C25 C 0.2953(8) 1.1290(6) 0.6863(5) 0.066(3) Uani 1 1 d . . . . .
C26 C 0.3631(9) 1.1598(6) 0.7029(5) 0.078(3) Uani 1 1 d . . . . .
H26 H 0.357973 1.218076 0.699004 0.093 Uiso 1 1 calc R U . . .
C27 C 0.4355(8) 1.1139(6) 0.7242(5) 0.070(3) Uani 1 1 d . . . . .
C28 C 0.4430(8) 1.0263(6) 0.7313(5) 0.062(3) Uani 1 1 d . . . . .
C29 C 0.2179(8) 1.1862(6) 0.6645(5) 0.074(3) Uani 1 1 d . . . . .
C30 C 0.1478(10) 1.1419(8) 0.6520(7) 0.116(5) Uani 1 1 d . . . . .
H30A H 0.182588 1.098237 0.618076 0.175 Uiso 1 1 calc R U . . .
H30B H 0.096122 1.183449 0.641077 0.175 Uiso 1 1 calc R U . . .
H30C H 0.119968 1.115878 0.688672 0.175 Uiso 1 1 calc R U . . .
C31 C 0.1554(10) 1.2615(8) 0.7136(6) 0.121(5) Uani 1 1 d . . . . .
H31A H 0.125457 1.239385 0.751804 0.182 Uiso 1 1 calc R U . . .
H31B H 0.104966 1.298077 0.698686 0.182 Uiso 1 1 calc R U . . .
H31C H 0.196557 1.294240 0.721160 0.182 Uiso 1 1 calc R U . . .
C32 C 0.2636(9) 1.2214(8) 0.6056(6) 0.108(4) Uani 1 1 d . . . . .
H32A H 0.306625 1.252302 0.612885 0.162 Uiso 1 1 calc R U . . .
H32B H 0.212935 1.259812 0.591868 0.162 Uiso 1 1 calc R U . . .
H32C H 0.300670 1.174850 0.574134 0.162 Uiso 1 1 calc R U . . .
C33 C 0.5062(10) 1.1542(6) 0.7425(6) 0.087(4) Uani 1 1 d . . . . .
C34 C 0.6108(10) 1.1034(8) 0.7102(8) 0.131(5) Uani 1 1 d . . . . .
H34A H 0.619173 1.092102 0.666762 0.197 Uiso 1 1 calc R U . . .
H34B H 0.625941 1.049696 0.728824 0.197 Uiso 1 1 calc R U . . .
H34C H 0.654281 1.135735 0.714455 0.197 Uiso 1 1 calc R U . . .
C35 C 0.4866(12) 1.1558(8) 0.8120(6) 0.125(5) Uani 1 1 d . . . . .
H35A H 0.523329 1.189307 0.824375 0.188 Uiso 1 1 calc R U . . .
H35B H 0.506433 1.097921 0.823681 0.188 Uiso 1 1 calc R U . . .
H35C H 0.417596 1.181066 0.832402 0.188 Uiso 1 1 calc R U . . .
C36 C 0.4924(10) 1.2445(7) 0.7239(6) 0.106(4) Uani 1 1 d . . . . .
H36A H 0.542755 1.266264 0.730888 0.159 Uiso 1 1 calc R U . . .
H36B H 0.428918 1.280058 0.748444 0.159 Uiso 1 1 calc R U . . .
H36C H 0.496514 1.245185 0.680494 0.159 Uiso 1 1 calc R U . . .
C37 C 0.5879(7) 0.4975(7) 0.6356(4) 0.061(3) Uani 1 1 d . . . . .
C38 C 0.6126(7) 0.4258(7) 0.6164(4) 0.061(3) Uani 1 1 d . . . . .
C39 C 0.6516(9) 0.3387(6) 0.5934(4) 0.066(3) Uani 1 1 d . . . . .
C40 C 0.7364(9) 0.2906(7) 0.6020(5) 0.083(3) Uani 1 1 d . . . . .
H40 H 0.769432 0.315508 0.622758 0.099 Uiso 1 1 calc R U . . .
C41 C 0.7730(10) 0.2078(7) 0.5808(6) 0.098(4) Uani 1 1 d . . . . .
H41 H 0.830900 0.173793 0.586909 0.118 Uiso 1 1 calc R U . . .
C42 C 0.7231(11) 0.1751(7) 0.5504(5) 0.094(4) Uani 1 1 d . . . . .
H42 H 0.747382 0.117528 0.534735 0.112 Uiso 1 1 calc R U . . .
C43 C 0.6371(9) 0.2249(7) 0.5419(5) 0.075(3) Uani 1 1 d . . . . .
C44 C 0.5797(11) 0.1944(7) 0.5107(4) 0.075(3) Uani 1 1 d . . . . .
C45 C 0.6067(11) 0.1108(7) 0.4851(5) 0.098(4) Uani 1 1 d . . . . .
H45 H 0.664089 0.070598 0.487234 0.117 Uiso 1 1 calc R U . . .
C46 C 0.5459(13) 0.0893(8) 0.4565(6) 0.098(4) Uani 1 1 d . . . . .
H46 H 0.562334 0.033049 0.439242 0.118 Uiso 1 1 calc R U . . .
C47 C 0.4657(10) 0.1446(8) 0.4524(5) 0.082(3) Uani 1 1 d . . . . .
H47 H 0.425062 0.129185 0.432569 0.098 Uiso 1 1 calc R U . . .
C48 C 0.4439(9) 0.2281(6) 0.4793(4) 0.068(3) Uani 1 1 d . . . . .
C49 C 0.3610(8) 0.2957(7) 0.4750(4) 0.064(3) Uani 1 1 d . . . . .
C50 C 0.3026(10) 0.2839(8) 0.4406(5) 0.088(4) Uani 1 1 d . . . . .
H50 H 0.314143 0.229643 0.421256 0.106 Uiso 1 1 calc R U . . .
C51 C 0.2290(10) 0.3498(9) 0.4345(5) 0.099(4) Uani 1 1 d . . . . .
H51 H 0.188944 0.341420 0.411436 0.119 Uiso 1 1 calc R U . . .
C52 C 0.2131(8) 0.4293(8) 0.4624(5) 0.084(3) Uani 1 1 d . . . . .
H52 H 0.163394 0.476889 0.458601 0.101 Uiso 1 1 calc R U . . .
C53 C 0.2760(9) 0.4347(8) 0.4969(4) 0.070(3) Uani 1 1 d . . . . .
C54 C 0.2592(7) 0.5122(7) 0.5307(5) 0.070(3) Uani 1 1 d . . . . .
C55 C 0.2347(7) 0.5814(7) 0.5567(4) 0.062(3) Uani 1 1 d . . . . .
C56 C 0.2082(7) 0.6588(6) 0.5959(4) 0.059(3) Uani 1 1 d . . . . .
C57 C 0.2416(7) 0.6531(6) 0.6467(4) 0.057(3) Uani 1 1 d . . . . .
H57 H 0.282166 0.601297 0.653876 0.069 Uiso 1 1 calc R U . . .
C58 C 0.2151(6) 0.7234(5) 0.6862(4) 0.047(2) Uani 1 1 d . . . . .
C59 C 0.1544(7) 0.7990(6) 0.6770(4) 0.053(2) Uani 1 1 d . . . . .
C60 C 0.1227(7) 0.8033(6) 0.6255(5) 0.066(3) Uani 1 1 d . . . . .
H60 H 0.081976 0.854753 0.618015 0.079 Uiso 1 1 calc R U . . .
C61 C 0.1498(8) 0.7342(6) 0.5862(5) 0.071(3) Uani 1 1 d . . . . .
H61 H 0.128167 0.737827 0.551112 0.085 Uiso 1 1 calc R U . . .
C62 C 0.3023(6) 0.6601(5) 0.7553(4) 0.046(2) Uani 1 1 d . . . . .
H62 H 0.314347 0.607638 0.733342 0.055 Uiso 1 1 calc R U . . .
C63 C 0.3459(6) 0.6584(5) 0.8019(4) 0.047(2) Uani 1 1 d . . . . .
C64 C 0.4039(6) 0.5788(5) 0.8098(4) 0.049(2) Uani 1 1 d . . . . .
H64 H 0.412585 0.531531 0.783173 0.059 Uiso 1 1 calc R U . . .
C65 C 0.4478(6) 0.5677(5) 0.8545(4) 0.050(2) Uani 1 1 d . . . . .
C66 C 0.4346(7) 0.6404(5) 0.8917(4) 0.055(2) Uani 1 1 d . . . . .
H66 H 0.465935 0.633769 0.922466 0.066 Uiso 1 1 calc R U . . .
C67 C 0.3794(6) 0.7202(5) 0.8865(4) 0.047(2) Uani 1 1 d . . . . .
C68 C 0.3340(6) 0.7313(5) 0.8400(4) 0.044(2) Uani 1 1 d . . . . .
C69 C 0.5095(7) 0.4810(5) 0.8643(5) 0.063(3) Uani 1 1 d . . . . .
C70 C 0.5285(12) 0.4148(10) 0.8164(7) 0.092(5) Uiso 0.75 1 d . . P C 1
H70A H 0.577756 0.422370 0.779813 0.138 Uiso 0.75 1 calc R U P C 1
H70B H 0.468946 0.418317 0.806373 0.138 Uiso 0.75 1 calc R U P C 1
H70C H 0.551440 0.359315 0.830976 0.138 Uiso 0.75 1 calc R U P C 1
C71 C 0.458(2) 0.4512(17) 0.9200(13) 0.149(11) Uiso 0.75 1 d . . P C 1
H71A H 0.442861 0.492678 0.954452 0.224 Uiso 0.75 1 calc R U P C 1
H71B H 0.398351 0.443570 0.915761 0.224 Uiso 0.75 1 calc R U P C 1
H71C H 0.498718 0.397093 0.927454 0.224 Uiso 0.75 1 calc R U P C 1
C72 C 0.5927(15) 0.4841(13) 0.8860(10) 0.116(7) Uiso 0.75 1 d . . P C 1
H72A H 0.625765 0.427178 0.893958 0.174 Uiso 0.75 1 calc R U P C 1
H72B H 0.569021 0.521438 0.923729 0.174 Uiso 0.75 1 calc R U P C 1
H72C H 0.637898 0.505867 0.854536 0.174 Uiso 0.75 1 calc R U P C 1
C70B C 0.459(3) 0.414(3) 0.860(2) 0.084(13) Uiso 0.25 1 d . . P C 2
H70D H 0.450904 0.411899 0.818679 0.126 Uiso 0.25 1 calc R U P C 2
H70E H 0.395243 0.428841 0.890426 0.126 Uiso 0.25 1 calc R U P C 2
H70F H 0.497616 0.358849 0.866335 0.126 Uiso 0.25 1 calc R U P C 2
C71B C 0.451(3) 0.471(3) 0.9430(19) 0.048(11) Uiso 0.25 1 d . . P C 2
H71D H 0.483597 0.416775 0.954953 0.072 Uiso 0.25 1 calc R U P C 2
H71E H 0.383623 0.475332 0.948778 0.072 Uiso 0.25 1 calc R U P C 2
H71F H 0.455410 0.517058 0.968362 0.072 Uiso 0.25 1 calc R U P C 2
C72B C 0.618(2) 0.4887(17) 0.8553(14) 0.015(7) Uiso 0.25 1 d . . P C 2
H72D H 0.645188 0.503136 0.813565 0.023 Uiso 0.25 1 calc R U P C 2
H72E H 0.659440 0.434561 0.862137 0.023 Uiso 0.25 1 calc R U P C 2
H72F H 0.615260 0.532874 0.884654 0.023 Uiso 0.25 1 calc R U P C 2
C73 C 0.3620(7) 0.7949(5) 0.9320(4) 0.056(3) Uani 1 1 d . . . . .
C74 C 0.4196(8) 0.7701(6) 0.9778(5) 0.077(3) Uani 1 1 d . . . . .
H74A H 0.406185 0.819003 1.006283 0.116 Uiso 1 1 calc R U . . .
H74B H 0.488678 0.751131 0.955629 0.116 Uiso 1 1 calc R U . . .
H74C H 0.400590 0.724157 1.000721 0.116 Uiso 1 1 calc R U . . .
C75 C 0.2540(7) 0.8225(6) 0.9681(4) 0.069(3) Uani 1 1 d . . . . .
H75A H 0.236526 0.775268 0.989850 0.103 Uiso 1 1 calc R U . . .
H75B H 0.215966 0.839731 0.939775 0.103 Uiso 1 1 calc R U . . .
H75C H 0.240649 0.870215 0.997684 0.103 Uiso 1 1 calc R U . . .
C76 C 0.3913(7) 0.8680(6) 0.8991(4) 0.066(3) Uani 1 1 d . . . . .
H76A H 0.358673 0.882918 0.867736 0.099 Uiso 1 1 calc R U . . .
H76B H 0.461293 0.851218 0.879713 0.099 Uiso 1 1 calc R U . . .
H76C H 0.372845 0.916879 0.928583 0.099 Uiso 1 1 calc R U . . .
C77 C 0.0603(7) 0.9367(6) 0.7252(4) 0.050(2) Uani 1 1 d . . . . .
H77 H 0.025092 0.940261 0.696651 0.060 Uiso 1 1 calc R U . . .
C78 C 0.0341(7) 1.0071(6) 0.7677(4) 0.054(2) Uani 1 1 d . . . . .
C79 C -0.0445(7) 1.0756(6) 0.7632(4) 0.063(3) Uani 1 1 d . . . . .
H79 H -0.077277 1.070005 0.734591 0.076 Uiso 1 1 calc R U . . .
C80 C -0.0736(7) 1.1493(6) 0.7996(5) 0.062(3) Uani 1 1 d . . . . .
C81 C -0.0212(7) 1.1554(6) 0.8405(4) 0.062(3) Uani 1 1 d . . . . .
H81 H -0.039884 1.207205 0.864714 0.074 Uiso 1 1 calc R U . . .
C82 C 0.0550(7) 1.0920(5) 0.8480(4) 0.053(2) Uani 1 1 d . . . . .
C83 C 0.0822(7) 1.0141(6) 0.8109(4) 0.049(2) Uani 1 1 d . . . . .
C84 C -0.1610(8) 1.2229(6) 0.7971(5) 0.072(3) Uani 1 1 d . . . . .
C85 C -0.1965(11) 1.2083(9) 0.7440(7) 0.144(7) Uani 1 1 d . . . . .
H85A H -0.215344 1.155885 0.747958 0.216 Uiso 1 1 calc R U . . .
H85B H -0.144795 1.203778 0.705555 0.216 Uiso 1 1 calc R U . . .
H85C H -0.252211 1.255782 0.744142 0.216 Uiso 1 1 calc R U . . .
C86 C -0.2406(10) 1.2312(8) 0.8542(7) 0.119(5) Uani 1 1 d . . . . .
H86A H -0.217247 1.235662 0.889309 0.179 Uiso 1 1 calc R U . . .
H86B H -0.264235 1.181329 0.856311 0.179 Uiso 1 1 calc R U . . .
H86C H -0.293105 1.281940 0.854954 0.179 Uiso 1 1 calc R U . . .
C87 C -0.1321(10) 1.3046(7) 0.7911(8) 0.140(6) Uani 1 1 d . . . . .
H87A H -0.178991 1.347522 0.777182 0.210 Uiso 1 1 calc R U . . .
H87B H -0.067965 1.294217 0.761344 0.210 Uiso 1 1 calc R U . . .
H87C H -0.130861 1.324475 0.830909 0.210 Uiso 1 1 calc R U . . .
C88 C 0.1050(7) 1.1034(5) 0.8934(4) 0.058(3) Uani 1 1 d . . . . .
C89 C 0.2132(8) 1.0895(6) 0.8624(5) 0.081(3) Uani 1 1 d . . . . .
H89A H 0.243114 1.030901 0.844865 0.121 Uiso 1 1 calc R U . . .
H89B H 0.243393 1.100917 0.892640 0.121 Uiso 1 1 calc R U . . .
H89C H 0.222323 1.127822 0.829783 0.121 Uiso 1 1 calc R U . . .
C90 C 0.0899(8) 1.0425(6) 0.9427(5) 0.080(3) Uani 1 1 d . . . . .
H90A H 0.020602 1.051659 0.962197 0.120 Uiso 1 1 calc R U . . .
H90B H 0.119858 1.052204 0.973540 0.120 Uiso 1 1 calc R U . . .
H90C H 0.119332 0.984294 0.924305 0.120 Uiso 1 1 calc R U . . .
C91 C 0.0661(8) 1.1945(6) 0.9257(5) 0.082(3) Uani 1 1 d . . . . .
H91A H 0.079183 1.235077 0.895318 0.122 Uiso 1 1 calc R U . . .
H91B H 0.098253 1.198079 0.956583 0.122 Uiso 1 1 calc R U . . .
H91C H -0.003587 1.207655 0.945463 0.122 Uiso 1 1 calc R U . . .
C94 C 0.006(3) 0.846(3) 0.8857(18) 0.16(3) Uani 0.56(14) 1 d D . P D 1
H94A H -0.035968 0.811653 0.906394 0.197 Uiso 0.56(14) 1 calc R U P D 1
H94B H 0.026767 0.871372 0.915775 0.197 Uiso 0.56(14) 1 calc R U P D 1
H94C H -0.030116 0.890510 0.866069 0.197 Uiso 0.56(14) 1 calc R U P D 1
C94A C 0.018(6) 0.827(6) 0.898(4) 0.17(3) Uani 0.44(14) 1 d D . P D 2
H94D H -0.023058 0.789442 0.910742 0.205 Uiso 0.44(14) 1 calc R U P D 2
H94E H 0.051705 0.829553 0.928146 0.205 Uiso 0.44(14) 1 calc R U P D 2
H94F H -0.021336 0.883430 0.894427 0.205 Uiso 0.44(14) 1 calc R U P D 2
Zn2 Zn 0.8910(3) -0.0789(3) 0.5297(3) 0.1400(16) Uani 0.5 1 d . . P E 1
Cl1 Cl 0.7309(5) -0.0562(4) 0.5511(4) 0.111(2) Uani 0.5 1 d . . P E 1
Cl2 Cl 0.9203(8) -0.0132(5) 0.6112(5) 0.185(5) Uani 0.5 1 d . . P E 1
Cl3 Cl 0.9429(16) -0.0075(13) 0.4443(10) 0.328(9) Uiso 0.5 1 d . . P E 1
Cl4 Cl 0.9847(17) -0.254(2) 0.4954(15) 0.51(2) Uani 0.5 1 d . . P F 1
O81 O 0.845(2) -0.1041(19) 0.5807(14) 0.188(11) Uiso 0.5 1 d . . P G 2
O82 O 1.060(3) -0.412(3) 0.3935(19) 0.289(17) Uiso 0.5 1 d . . P H 2
O11 O 0.807(3) -0.041(2) 0.4957(19) 0.264(15) Uiso 0.5 1 d . . P E 1
O8 O 0.8163(14) 0.5269(12) 0.7249(9) 0.253(7) Uiso 1 1 d . . . I 1
C100 C 0.825(3) 0.457(3) 0.680(2) 0.203(17) Uiso 0.5 1 d . . P I 1
C104 C 0.941(10) 0.555(8) 0.698(6) 0.52(7) Uiso 0.5 1 d . . P J 1
O90 O 0.131(3) 0.256(2) 0.3152(17) 0.248(14) Uiso 0.5 1 d . . P K 1
C103 C 0.081(4) 0.255(3) 0.270(3) 0.23(2) Uiso 0.5 1 d . . P K 1
O9 O 0.1952(10) 0.4946(9) 0.7989(6) 0.188(5) Uiso 1 1 d . . . L 1
C101 C 0.177(2) 0.423(2) 0.8345(14) 0.263(12) Uiso 1 1 d . . . L 1
O10 O 0.1267(7) 0.6345(6) 0.8700(4) 0.128(3) Uiso 1 1 d . . . M 1
C102 C 0.1604(12) 0.6163(10) 0.9257(8) 0.138(5) Uiso 1 1 d . . . M 1

loop_
_atom_site_aniso_label
_atom_site_aniso_U_11
_atom_site_aniso_U_22
_atom_site_aniso_U_33
_atom_site_aniso_U_23
_atom_site_aniso_U_13
_atom_site_aniso_U_12
Mn1 0.0725(11) 0.0447(9) 0.0628(10) -0.0073(7) -0.0259(8) -0.0199(8)
Mn2 0.0581(10) 0.0315(8) 0.0528(9) -0.0043(6) -0.0244(7) -0.0033(7)
Zn1 0.0922(10) 0.0377(7) 0.0514(8) -0.0049(6) -0.0178(7) -0.0235(7)
O1 0.086(5) 0.051(4) 0.074(5) -0.007(4) -0.037(4) -0.023(4)
O2 0.096(5) 0.041(4) 0.089(5) 0.006(3) -0.047(4) -0.022(4)
O3 0.067(4) 0.034(4) 0.060(4) -0.005(3) -0.033(3) -0.007(3)
O4 0.061(4) 0.039(4) 0.057(4) -0.007(3) -0.026(3) 0.000(3)
O6 0.062(4) 0.042(4) 0.058(4) -0.001(3) -0.021(3) -0.013(3)
O7 0.071(5) 0.070(4) 0.061(4) -0.002(3) -0.004(4) -0.022(4)
N1 0.057(5) 0.048(5) 0.059(5) -0.002(4) -0.025(4) -0.017(4)
N2 0.067(6) 0.034(5) 0.050(5) -0.006(3) -0.018(4) -0.013(4)
N3 0.101(7) 0.027(5) 0.061(5) 0.001(4) -0.024(5) -0.018(5)
N4 0.093(7) 0.049(6) 0.058(5) -0.004(4) -0.031(5) -0.027(6)
N5 0.081(6) 0.045(5) 0.053(5) -0.016(4) -0.015(4) -0.030(5)
N6 0.053(5) 0.035(4) 0.052(5) 0.001(4) -0.024(4) -0.014(4)
N7 0.068(5) 0.036(5) 0.050(5) -0.002(4) -0.029(4) -0.012(4)
N8 0.080(6) 0.057(6) 0.052(6) 0.003(5) -0.028(5) -0.028(5)
C92 0.080(6) 0.057(6) 0.052(6) 0.003(5) -0.028(5) -0.028(5)
N9 0.123(8) 0.063(6) 0.063(7) 0.000(5) -0.015(6) -0.010(6)
C93 0.101(8) 0.037(6) 0.047(7) 0.001(5) -0.026(6) -0.017(6)
C1 0.072(7) 0.064(8) 0.061(7) -0.008(6) -0.022(6) -0.025(6)
C2 0.084(8) 0.071(8) 0.071(7) -0.002(6) -0.034(6) -0.030(6)
C3 0.109(10) 0.100(10) 0.086(9) 0.009(8) -0.045(8) -0.062(8)
C4 0.103(9) 0.100(10) 0.086(8) 0.032(7) -0.064(8) -0.050(8)
C5 0.096(9) 0.071(7) 0.105(9) 0.033(7) -0.060(8) -0.037(7)
C6 0.065(7) 0.066(8) 0.078(7) -0.001(6) -0.029(6) -0.032(6)
C7 0.113(11) 0.095(10) 0.118(11) -0.021(8) -0.079(9) -0.031(9)
C8 0.169(14) 0.080(9) 0.173(15) 0.028(9) -0.093(13) -0.076(9)
C9 0.147(14) 0.126(12) 0.147(13) -0.061(10) -0.086(12) 0.012(11)
C10 0.164(14) 0.101(10) 0.160(14) -0.028(9) -0.100(12) -0.029(10)
C15 0.080(7) 0.045(6) 0.075(7) -0.001(5) -0.035(6) -0.018(5)
C16 0.051(6) 0.040(6) 0.057(6) -0.009(5) -0.016(5) -0.017(5)
C17 0.062(6) 0.051(7) 0.050(6) -0.004(5) -0.022(5) -0.015(5)
C18 0.068(7) 0.039(6) 0.053(6) -0.001(5) -0.024(5) -0.008(5)
C19 0.070(7) 0.044(6) 0.045(6) -0.012(5) -0.014(5) -0.028(5)
C20 0.056(6) 0.051(7) 0.045(6) 0.003(5) -0.014(5) -0.014(5)
C21 0.055(6) 0.042(6) 0.043(5) -0.006(5) -0.019(5) -0.016(5)
C22 0.066(8) 0.050(7) 0.044(6) 0.005(4) -0.020(5) -0.029(7)
C23 0.071(7) 0.039(6) 0.065(7) -0.008(5) -0.023(6) -0.017(6)
C24 0.057(7) 0.046(7) 0.071(7) -0.001(5) -0.012(6) -0.011(5)
C25 0.072(8) 0.044(7) 0.077(7) 0.005(5) -0.020(6) -0.010(6)
C26 0.095(9) 0.040(6) 0.102(9) 0.012(6) -0.033(8) -0.022(7)
C27 0.089(8) 0.049(7) 0.081(8) 0.004(5) -0.034(7) -0.026(6)
C28 0.072(7) 0.037(6) 0.076(7) -0.003(5) -0.022(6) -0.012(6)
C29 0.089(8) 0.051(6) 0.085(8) 0.019(6) -0.026(7) -0.025(7)
C30 0.126(11) 0.086(9) 0.166(13) 0.044(9) -0.074(10) -0.046(9)
C31 0.114(11) 0.085(9) 0.129(12) 0.001(8) -0.014(9) 0.004(8)
C32 0.103(10) 0.109(10) 0.116(10) 0.050(8) -0.030(8) -0.041(8)
C33 0.116(11) 0.050(7) 0.115(10) 0.010(6) -0.056(8) -0.034(7)
C34 0.110(12) 0.082(9) 0.227(18) 0.022(10) -0.069(12) -0.047(9)
C35 0.210(16) 0.093(9) 0.131(13) 0.020(8) -0.104(12) -0.082(10)
C36 0.137(11) 0.063(8) 0.146(12) 0.005(7) -0.059(9) -0.054(8)
C37 0.085(8) 0.044(7) 0.055(6) -0.006(5) -0.024(5) -0.017(6)
C38 0.073(7) 0.056(8) 0.055(6) -0.003(6) -0.027(5) -0.010(6)
C39 0.106(9) 0.033(6) 0.066(7) 0.001(5) -0.033(7) -0.021(7)
C40 0.104(10) 0.052(8) 0.093(9) -0.004(6) -0.046(7) -0.008(7)
C41 0.110(10) 0.054(8) 0.120(10) -0.019(7) -0.048(9) 0.007(7)
C42 0.140(12) 0.048(7) 0.083(9) -0.003(6) -0.030(8) -0.016(9)
C43 0.104(9) 0.041(7) 0.073(8) 0.005(6) -0.025(7) -0.009(7)
C44 0.130(11) 0.052(8) 0.047(6) -0.005(5) -0.025(7) -0.037(8)
C45 0.162(13) 0.044(7) 0.086(9) -0.013(6) -0.041(9) -0.023(8)
C46 0.158(14) 0.042(7) 0.087(9) -0.006(6) -0.020(9) -0.035(9)
C47 0.111(10) 0.058(8) 0.074(8) -0.011(6) -0.012(7) -0.038(8)
C48 0.095(9) 0.052(7) 0.044(6) 0.002(5) -0.001(6) -0.023(7)
C49 0.084(8) 0.084(9) 0.044(6) -0.006(6) -0.018(6) -0.056(8)
C50 0.101(10) 0.061(8) 0.090(9) -0.025(6) -0.007(8) -0.028(8)
C51 0.107(11) 0.109(11) 0.089(9) -0.041(8) -0.031(8) -0.042(9)
C52 0.070(8) 0.106(10) 0.084(8) -0.020(7) -0.035(7) -0.024(7)
C53 0.074(8) 0.075(8) 0.056(7) -0.011(6) -0.010(6) -0.026(7)
C54 0.082(8) 0.060(7) 0.066(7) -0.029(6) -0.005(6) -0.038(6)
C55 0.064(7) 0.074(8) 0.055(6) 0.006(7) -0.028(5) -0.019(6)
C56 0.070(7) 0.051(7) 0.056(7) -0.013(5) -0.028(6) -0.008(6)
C57 0.066(7) 0.042(6) 0.061(7) -0.001(5) -0.025(6) -0.006(5)
C58 0.060(6) 0.042(6) 0.045(6) 0.000(5) -0.028(5) -0.013(5)
C59 0.065(6) 0.042(6) 0.057(6) -0.003(5) -0.035(5) -0.008(5)
C60 0.080(7) 0.048(6) 0.067(7) -0.005(6) -0.040(6) 0.004(5)
C61 0.085(8) 0.056(7) 0.072(7) -0.010(6) -0.046(6) 0.002(6)
C62 0.054(6) 0.032(5) 0.049(6) -0.002(4) -0.014(5) -0.010(5)
C63 0.055(6) 0.043(6) 0.045(6) 0.005(5) -0.022(5) -0.011(5)
C64 0.059(6) 0.029(6) 0.061(6) -0.003(4) -0.024(5) -0.009(5)
C65 0.057(6) 0.033(5) 0.062(6) 0.003(5) -0.027(5) -0.006(4)
C66 0.062(6) 0.039(6) 0.068(7) 0.002(5) -0.037(5) -0.004(5)
C67 0.041(5) 0.040(6) 0.057(6) -0.008(5) -0.015(5) -0.008(5)
C68 0.055(6) 0.034(6) 0.043(6) 0.003(4) -0.020(5) -0.004(5)
C69 0.066(7) 0.046(5) 0.082(7) 0.009(5) -0.035(6) -0.012(5)
C73 0.062(7) 0.049(6) 0.055(6) -0.001(5) -0.027(5) -0.002(5)
C74 0.092(8) 0.061(6) 0.083(8) -0.016(6) -0.046(7) -0.007(6)
C75 0.084(8) 0.060(6) 0.058(6) -0.005(5) -0.027(6) -0.007(6)
C76 0.085(8) 0.051(6) 0.069(7) -0.004(5) -0.033(6) -0.020(5)
C77 0.056(6) 0.039(6) 0.053(6) 0.006(5) -0.024(5) -0.003(5)
C78 0.058(7) 0.040(6) 0.061(6) 0.007(5) -0.023(6) -0.005(5)
C79 0.068(7) 0.055(7) 0.069(7) 0.009(6) -0.034(6) -0.008(6)
C80 0.057(7) 0.040(6) 0.074(7) 0.008(5) -0.014(6) 0.002(5)
C81 0.075(7) 0.043(6) 0.058(6) -0.004(5) -0.018(6) -0.006(6)
C82 0.057(6) 0.031(5) 0.063(6) -0.002(5) -0.019(5) 0.000(5)
C83 0.047(6) 0.039(6) 0.055(6) 0.007(5) -0.019(5) 0.000(5)
C84 0.069(8) 0.048(7) 0.078(8) -0.003(5) -0.012(7) 0.006(6)
C85 0.134(13) 0.131(12) 0.142(13) -0.026(10) -0.096(11) 0.061(10)
C86 0.095(10) 0.092(9) 0.134(12) 0.022(8) -0.021(10) 0.017(8)
C87 0.096(10) 0.060(8) 0.257(19) 0.054(10) -0.062(11) -0.004(7)
C88 0.071(8) 0.041(6) 0.060(6) -0.012(5) -0.024(6) -0.005(5)
C89 0.088(9) 0.071(7) 0.092(8) -0.011(6) -0.044(7) -0.017(6)
C90 0.104(9) 0.069(7) 0.067(7) -0.006(6) -0.030(6) -0.020(6)
C91 0.095(8) 0.061(7) 0.086(8) -0.022(6) -0.039(7) -0.005(6)
C94 0.16(3) 0.08(2) 0.13(2) 0.05(3) 0.07(2) 0.04(3)
C94A 0.20(5) 0.10(4) 0.19(5) -0.05(4) 0.03(5) -0.12(4)
Zn2 0.130(3) 0.100(3) 0.205(5) 0.008(3) -0.086(4) -0.021(3)
Cl1 0.128(6) 0.076(4) 0.148(6) 0.021(4) -0.066(5) -0.035(4)
Cl2 0.228(11) 0.119(6) 0.222(10) -0.009(6) -0.158(9) 0.025(7)
Cl4 0.33(2) 0.80(6) 0.67(5) 0.45(4) -0.36(3) -0.39(3)

loop_
_atom_type_symbol
_atom_type_description
_atom_type_scat_dispersion_real
_atom_type_scat_dispersion_imag
_atom_type_scat_source
C C 0.0181 0.0091 'International Tables Vol C Tables 4.2.6.8 and 6.1.1.4'
H H 0.0000 0.0000 'International Tables Vol C Tables 4.2.6.8 and 6.1.1.4'
Mn Mn -0.5299 2.8052 'International Tables Vol C Tables 4.2.6.8 and 6.1.1.4'
N N 0.0311 0.0180 'International Tables Vol C Tables 4.2.6.8 and 6.1.1.4'
O O 0.0492 0.0322 'International Tables Vol C Tables 4.2.6.8 and 6.1.1.4'
Zn Zn -1.5491 0.6778 'International Tables Vol C Tables 4.2.6.8 and 6.1.1.4'
Cl Cl 0.3639 0.7018 'International Tables Vol C Tables 4.2.6.8 and 6.1.1.4'

loop_
_geom_angle_atom_site_label_1
_geom_angle_atom_site_label_2
_geom_angle_atom_site_label_3
_geom_angle
_geom_angle_site_symmetry_1
_geom_angle_site_symmetry_3
_geom_angle_publ_flag
O2 Mn1 O1 92.3(3) . . ?
O2 Mn1 N2 91.8(3) . . ?
O1 Mn1 N2 161.5(3) . . ?
O2 Mn1 N1 165.7(3) . . ?
O1 Mn1 N1 90.3(3) . . ?
N2 Mn1 N1 81.5(3) . . ?
O2 Mn1 O5 98.5(3) . . ?
O1 Mn1 O5 94.9(3) . . ?
N2 Mn1 O5 102.3(2) . . ?
N1 Mn1 O5 95.3(3) . . ?
O4 Mn2 O3 94.1(2) . . ?
O4 Mn2 N6 172.5(3) . . ?
O3 Mn2 N6 91.8(3) . . ?
O4 Mn2 N7 91.8(3) . . ?
O3 Mn2 N7 174.0(3) . . ?
N6 Mn2 N7 82.2(3) . . ?
O4 Mn2 O6 93.5(2) . . ?
O3 Mn2 O6 96.5(2) . . ?
N6 Mn2 O6 90.4(2) . . ?
N7 Mn2 O6 84.0(3) . . ?
O4 Mn2 O7 92.0(2) . . ?
O3 Mn2 O7 91.0(2) . . ?
N6 Mn2 O7 83.3(3) . . ?
N7 Mn2 O7 87.9(3) . . ?
O6 Mn2 O7 170.3(2) . . ?
C92 Zn1 N8 0.0 . . ?
C92 Zn1 C93 109.6(3) . . ?
N8 Zn1 C93 109.6(3) . . ?
C92 Zn1 N4 124.3(3) . . ?
N8 Zn1 N4 124.3(3) . . ?
C93 Zn1 N4 126.0(3) . . ?
C92 Zn1 N3 96.8(3) . . ?
N8 Zn1 N3 96.8(3) . . ?
C93 Zn1 N3 101.3(3) . . ?
N4 Zn1 N3 75.0(4) . . ?
C92 Zn1 N5 94.5(3) . . ?
N8 Zn1 N5 94.5(3) . . ?
C93 Zn1 N5 102.1(4) . . ?
N4 Zn1 N5 74.6(4) . . ?
N3 Zn1 N5 148.8(3) . . ?
C1 O1 Mn1 132.7(6) . . ?
C28 O2 Mn1 130.0(6) . . ?
C68 O3 Mn2 132.0(5) . . ?
C83 O4 Mn2 131.1(5) . . ?
C22 O6 Mn2 129.4(5) . . ?
C94 O7 Mn2 125(2) . . ?
C94A O7 Mn2 132.6(19) . . ?
C15 N1 C16 122.2(8) . . ?
C15 N1 Mn1 125.9(6) . . ?
C16 N1 Mn1 111.7(6) . . ?
C22 N2 C21 119.2(7) . . ?
C22 N2 Mn1 125.2(6) . . ?
C21 N2 Mn1 114.1(6) . . ?
C43 N3 C39 117.3(9) . . ?
C43 N3 Zn1 113.5(8) . . ?
C39 N3 Zn1 129.1(6) . . ?
C48 N4 C44 120.3(9) . . ?
C48 N4 Zn1 120.0(8) . . ?
C44 N4 Zn1 119.7(7) . . ?
C53 N5 C49 118.8(9) . . ?
C53 N5 Zn1 128.3(6) . . ?
C49 N5 Zn1 112.8(8) . . ?
C62 N6 C58 122.4(7) . . ?
C62 N6 Mn2 124.1(6) . . ?
C58 N6 Mn2 113.4(5) . . ?
C77 N7 C59 122.8(7) . . ?
C77 N7 Mn2 124.6(6) . . ?
C59 N7 Mn2 112.6(6) . . ?
N8 N8 Zn1 173.7(11) 2_666 . ?
N9 C93 Zn1 173.7(9) . . ?
O1 C1 C6 122.5(9) . . ?
O1 C1 C2 119.9(9) . . ?
C6 C1 C2 117.6(10) . . ?
C3 C2 C1 118.5(10) . . ?
C3 C2 C7 122.3(10) . . ?
C1 C2 C7 119.2(10) . . ?
C2 C3 C4 124.3(10) . . ?
C2 C3 H3 117.8 . . ?
C4 C3 H3 117.8 . . ?
C5 C4 C3 118.4(10) . . ?
C5 C4 C11 123.5(12) . . ?
C3 C4 C11 117.6(11) . . ?
C5 C4 C11B 110.7(15) . . ?
C3 C4 C11B 129.2(15) . . ?
C4 C5 C6 120.6(10) . . ?
C4 C5 H5 119.7 . . ?
C6 C5 H5 119.7 . . ?
C5 C6 C1 120.6(9) . . ?
C5 C6 C15 117.6(9) . . ?
C1 C6 C15 121.6(10) . . ?
C2 C7 C9 110.7(11) . . ?
C2 C7 C10 110.9(11) . . ?
C9 C7 C10 105.7(11) . . ?
C2 C7 C8 108.4(10) . . ?
C9 C7 C8 111.9(12) . . ?
C10 C7 C8 109.3(11) . . ?
C7 C8 H8A 109.5 . . ?
C7 C8 H8B 109.5 . . ?
H8A C8 H8B 109.5 . . ?
C7 C8 H8C 109.5 . . ?
H8A C8 H8C 109.5 . . ?
H8B C8 H8C 109.5 . . ?
C7 C9 H9A 109.5 . . ?
C7 C9 H9B 109.5 . . ?
H9A C9 H9B 109.5 . . ?
C7 C9 H9C 109.5 . . ?
H9A C9 H9C 109.5 . . ?
H9B C9 H9C 109.5 . . ?
C7 C10 H10A 109.5 . . ?
C7 C10 H10B 109.5 . . ?
H10A C10 H10B 109.5 . . ?
C7 C10 H10C 109.5 . . ?
H10A C10 H10C 109.5 . . ?
H10B C10 H10C 109.5 . . ?
C4 C11 C14 114.6(14) . . ?
C4 C11 C12 109.2(14) . . ?
C14 C11 C12 102.4(15) . . ?
C4 C11 C13 110.0(13) . . ?
C14 C11 C13 115.9(16) . . ?
C12 C11 C13 103.6(15) . . ?
C11 C12 H12A 109.5 . . ?
C11 C12 H12B 109.5 . . ?
H12A C12 H12B 109.5 . . ?
C11 C12 H12C 109.5 . . ?
H12A C12 H12C 109.5 . . ?
H12B C12 H12C 109.5 . . ?
C11 C13 H13A 109.5 . . ?
C11 C13 H13B 109.5 . . ?
H13A C13 H13B 109.5 . . ?
C11 C13 H13C 109.5 . . ?
H13A C13 H13C 109.5 . . ?
H13B C13 H13C 109.5 . . ?
C11 C14 H14A 109.5 . . ?
C11 C14 H14B 109.5 . . ?
H14A C14 H14B 109.5 . . ?
C11 C14 H14C 109.5 . . ?
H14A C14 H14C 109.5 . . ?
H14B C14 H14C 109.5 . . ?
C13B C11B C12B 151(4) . . ?
C13B C11B C14B 63(3) . . ?
C12B C11B C14B 110(4) . . ?
C13B C11B C4 100(2) . . ?
C12B C11B C4 108(2) . . ?
C14B C11B C4 92(4) . . ?
C11B C12B H12D 109.5 . . ?
C11B C12B H12E 109.5 . . ?
H12D C12B H12E 109.5 . . ?
C11B C12B H12F 109.5 . . ?
H12D C12B H12F 109.5 . . ?
H12E C12B H12F 109.5 . . ?
C11B C13B C14B 59(2) . . ?
C11B C13B H13D 109.5 . . ?
C14B C13B H13D 60.7 . . ?
C11B C13B H13E 109.5 . . ?
C14B C13B H13E 154.5 . . ?
H13D C13B H13E 109.5 . . ?
C11B C13B H13F 109.5 . . ?
C14B C13B H13F 96.0 . . ?
H13D C13B H13F 109.5 . . ?
H13E C13B H13F 109.5 . . ?
C11B C14B C13B 57.9(19) . . ?
C11B C14B H14D 109.5 . . ?
C13B C14B H14D 167.3 . . ?
C11B C14B H14E 109.5 . . ?
C13B C14B H14E 77.2 . . ?
H14D C14B H14E 109.5 . . ?
C11B C14B H14F 109.5 . . ?
C13B C14B H14F 77.2 . . ?
H14D C14B H14F 109.5 . . ?
H14E C14B H14F 109.5 . . ?
N1 C15 C6 126.6(9) . . ?
N1 C15 H15 116.7 . . ?
C6 C15 H15 116.7 . . ?
C21 C16 C17 122.0(8) . . ?
C21 C16 N1 115.1(7) . . ?
C17 C16 N1 122.9(8) . . ?
C18 C17 C16 118.0(8) . . ?
C18 C17 H17 121.0 . . ?
C16 C17 H17 121.0 . . ?
C17 C18 C19 120.4(8) . . ?
C17 C18 C37 120.5(9) . . ?
C19 C18 C37 119.0(8) . . ?
C20 C19 C18 120.5(8) . . ?
C20 C19 H19 119.7 . . ?
C18 C19 H19 119.7 . . ?
C19 C20 C21 120.8(9) . . ?
C19 C20 H20 119.6 . . ?
C21 C20 H20 119.6 . . ?
C20 C21 C16 118.3(8) . . ?
C20 C21 N2 127.1(8) . . ?
C16 C21 N2 114.2(7) . . ?
O6 C22 N2 122.4(8) . . ?
O6 C22 C23 118.8(9) . . ?
N2 C22 C23 118.7(9) . . ?
C24 C23 C28 119.9(9) . . ?
C24 C23 C22 117.1(9) . . ?
C28 C23 C22 122.9(10) . . ?
C23 C24 C25 124.2(9) . . ?
C23 C24 H24 117.9 . . ?
C25 C24 H24 117.9 . . ?
C24 C25 C26 114.0(9) . . ?
C24 C25 C29 124.8(10) . . ?
C26 C25 C29 121.1(9) . . ?
C27 C26 C25 126.2(9) . . ?
C27 C26 H26 116.9 . . ?
C25 C26 H26 116.9 . . ?
C26 C27 C28 117.5(9) . . ?
C26 C27 C33 122.4(9) . . ?
C28 C27 C33 120.1(10) . . ?
O2 C28 C23 122.3(8) . . ?
O2 C28 C27 119.5(9) . . ?
C23 C28 C27 118.1(10) . . ?
C25 C29 C32 109.5(9) . . ?
C25 C29 C30 113.4(9) . . ?
C32 C29 C30 107.8(10) . . ?
C25 C29 C31 110.7(9) . . ?
C32 C29 C31 108.9(9) . . ?
C30 C29 C31 106.5(10) . . ?
C29 C30 H30A 109.5 . . ?
C29 C30 H30B 109.5 . . ?
H30A C30 H30B 109.5 . . ?
C29 C30 H30C 109.5 . . ?
H30A C30 H30C 109.5 . . ?
H30B C30 H30C 109.5 . . ?
C29 C31 H31A 109.5 . . ?
C29 C31 H31B 109.5 . . ?
H31A C31 H31B 109.5 . . ?
C29 C31 H31C 109.5 . . ?
H31A C31 H31C 109.5 . . ?
H31B C31 H31C 109.5 . . ?
C29 C32 H32A 109.5 . . ?
C29 C32 H32B 109.5 . . ?
H32A C32 H32B 109.5 . . ?
C29 C32 H32C 109.5 . . ?
H32A C32 H32C 109.5 . . ?
H32B C32 H32C 109.5 . . ?
C36 C33 C35 108.7(10) . . ?
C36 C33 C34 108.1(11) . . ?
C35 C33 C34 109.8(11) . . ?
C36 C33 C27 110.6(10) . . ?
C35 C33 C27 109.4(10) . . ?
C34 C33 C27 110.2(9) . . ?
C33 C34 H34A 109.5 . . ?
C33 C34 H34B 109.5 . . ?
H34A C34 H34B 109.5 . . ?
C33 C34 H34C 109.5 . . ?
H34A C34 H34C 109.5 . . ?
H34B C34 H34C 109.5 . . ?
C33 C35 H35A 109.5 . . ?
C33 C35 H35B 109.5 . . ?
H35A C35 H35B 109.5 . . ?
C33 C35 H35C 109.5 . . ?
H35A C35 H35C 109.5 . . ?
H35B C35 H35C 109.5 . . ?
C33 C36 H36A 109.5 . . ?
C33 C36 H36B 109.5 . . ?
H36A C36 H36B 109.5 . . ?
C33 C36 H36C 109.5 . . ?
H36A C36 H36C 109.5 . . ?
H36B C36 H36C 109.5 . . ?
C38 C37 C18 176.9(10) . . ?
C37 C38 C39 174.5(11) . . ?
N3 C39 C40 122.9(9) . . ?
N3 C39 C38 116.8(10) . . ?
C40 C39 C38 120.3(10) . . ?
C41 C40 C39 120.4(11) . . ?
C41 C40 H40 119.8 . . ?
C39 C40 H40 119.8 . . ?
C40 C41 C42 117.6(11) . . ?
C40 C41 H41 121.2 . . ?
C42 C41 H41 121.2 . . ?
C41 C42 C43 121.4(10) . . ?
C41 C42 H42 119.3 . . ?
C43 C42 H42 119.3 . . ?
N3 C43 C42 120.5(11) . . ?
N3 C43 C44 115.1(11) . . ?
C42 C43 C44 124.5(11) . . ?
N4 C44 C45 120.8(12) . . ?
N4 C44 C43 116.5(9) . . ?
C45 C44 C43 122.6(13) . . ?
C46 C45 C44 117.2(13) . . ?
C46 C45 H45 121.4 . . ?
C44 C45 H45 121.4 . . ?
C47 C46 C45 122.6(11) . . ?
C47 C46 H46 118.7 . . ?
C45 C46 H46 118.7 . . ?
C46 C47 C48 116.6(12) . . ?
C46 C47 H47 121.7 . . ?
C48 C47 H47 121.7 . . ?
N4 C48 C47 122.5(12) . . ?
N4 C48 C49 115.5(9) . . ?
C47 C48 C49 122.0(12) . . ?
N5 C49 C50 121.3(11) . . ?
N5 C49 C48 116.7(9) . . ?
C50 C49 C48 121.8(11) . . ?
C51 C50 C49 120.4(11) . . ?
C51 C50 H50 119.8 . . ?
C49 C50 H50 119.8 . . ?
C50 C51 C52 119.6(11) . . ?
C50 C51 H51 120.2 . . ?
C52 C51 H51 120.2 . . ?
C51 C52 C53 115.8(11) . . ?
C51 C52 H52 122.1 . . ?
C53 C52 H52 122.1 . . ?
N5 C53 C52 124.1(10) . . ?
N5 C53 C54 116.8(10) . . ?
C52 C53 C54 119.0(11) . . ?
C55 C54 C53 171.4(12) . . ?
C54 C55 C56 171.4(10) . . ?
C61 C56 C57 119.9(8) . . ?
C61 C56 C55 123.2(9) . . ?
C57 C56 C55 116.9(9) . . ?
C58 C57 C56 118.8(8) . . ?
C58 C57 H57 120.6 . . ?
C56 C57 H57 120.6 . . ?
C57 C58 C59 121.2(8) . . ?
C57 C58 N6 124.3(8) . . ?
C59 C58 N6 114.5(7) . . ?
C58 C59 C60 118.8(8) . . ?
C58 C59 N7 116.3(7) . . ?
C60 C59 N7 124.9(8) . . ?
C61 C60 C59 119.9(9) . . ?
C61 C60 H60 120.0 . . ?
C59 C60 H60 120.0 . . ?
C60 C61 C56 121.4(9) . . ?
C60 C61 H61 119.3 . . ?
C56 C61 H61 119.3 . . ?
N6 C62 C63 126.8(8) . . ?
N6 C62 H62 116.6 . . ?
C63 C62 H62 116.6 . . ?
C62 C63 C64 115.8(8) . . ?
C62 C63 C68 123.9(8) . . ?
C64 C63 C68 120.4(8) . . ?
C65 C64 C63 121.9(8) . . ?
C65 C64 H64 119.1 . . ?
C63 C64 H64 119.1 . . ?
C64 C65 C66 116.8(7) . . ?
C64 C65 C69 122.3(8) . . ?
C66 C65 C69 120.9(8) . . ?
C67 C66 C65 124.6(8) . . ?
C67 C66 H66 117.7 . . ?
C65 C66 H66 117.7 . . ?
C66 C67 C68 118.3(8) . . ?
C66 C67 C73 121.5(8) . . ?
C68 C67 C73 120.1(7) . . ?
O3 C68 C67 120.8(7) . . ?
O3 C68 C63 121.2(7) . . ?
C67 C68 C63 118.0(8) . . ?
C71 C69 C70 104.7(14) . . ?
C71 C69 C72 95.1(15) . . ?
C70 C69 C72 116.7(12) . . ?
C71 C69 C65 109.3(13) . . ?
C70B C69 C65 109.4(18) . . ?
C70 C69 C65 114.2(9) . . ?
C72 C69 C65 114.3(10) . . ?
C70B C69 C72B 140(2) . . ?
C65 C69 C72B 107.3(12) . . ?
C70B C69 C71B 78(2) . . ?
C65 C69 C71B 101.3(14) . . ?
C72B C69 C71B 110.3(18) . . ?
C69 C70 H70A 109.5 . . ?
C69 C70 H70B 109.5 . . ?
H70A C70 H70B 109.5 . . ?
C69 C70 H70C 109.5 . . ?
H70A C70 H70C 109.5 . . ?
H70B C70 H70C 109.5 . . ?
C69 C71 H71A 109.5 . . ?
C69 C71 H71B 109.4 . . ?
H71A C71 H71B 109.5 . . ?
C69 C71 H71C 109.5 . . ?
H71A C71 H71C 109.5 . . ?
H71B C71 H71C 109.5 . . ?
C69 C72 H72A 109.5 . . ?
C69 C72 H72B 109.5 . . ?
H72A C72 H72B 109.5 . . ?
C69 C72 H72C 109.5 . . ?
H72A C72 H72C 109.5 . . ?
H72B C72 H72C 109.5 . . ?
C69 C70B H70D 109.4 . . ?
C69 C70B H70E 109.5 . . ?
H70D C70B H70E 109.5 . . ?
C69 C70B H70F 109.5 . . ?
H70D C70B H70F 109.5 . . ?
H70E C70B H70F 109.5 . . ?
C69 C71B H71D 109.5 . . ?
C69 C71B H71E 109.5 . . ?
H71D C71B H71E 109.5 . . ?
C69 C71B H71F 109.4 . . ?
H71D C71B H71F 109.5 . . ?
H71E C71B H71F 109.5 . . ?
C69 C72B H72D 109.5 . . ?
C69 C72B H72E 109.5 . . ?
H72D C72B H72E 109.5 . . ?
C69 C72B H72F 109.5 . . ?
H72D C72B H72F 109.5 . . ?
H72E C72B H72F 109.5 . . ?
C76 C73 C67 111.2(7) . . ?
C76 C73 C74 107.7(8) . . ?
C67 C73 C74 111.8(7) . . ?
C76 C73 C75 110.4(7) . . ?
C67 C73 C75 107.6(7) . . ?
C74 C73 C75 108.2(8) . . ?
C73 C74 H74A 109.5 . . ?
C73 C74 H74B 109.5 . . ?
H74A C74 H74B 109.5 . . ?
C73 C74 H74C 109.5 . . ?
H74A C74 H74C 109.5 . . ?
H74B C74 H74C 109.5 . . ?
C73 C75 H75A 109.5 . . ?
C73 C75 H75B 109.5 . . ?
H75A C75 H75B 109.5 . . ?
C73 C75 H75C 109.5 . . ?
H75A C75 H75C 109.5 . . ?
H75B C75 H75C 109.5 . . ?
C73 C76 H76A 109.5 . . ?
C73 C76 H76B 109.5 . . ?
H76A C76 H76B 109.5 . . ?
C73 C76 H76C 109.5 . . ?
H76A C76 H76C 109.5 . . ?
H76B C76 H76C 109.5 . . ?
N7 C77 C78 125.2(8) . . ?
N7 C77 H77 117.4 . . ?
C78 C77 H77 117.4 . . ?
C83 C78 C77 124.6(8) . . ?
C83 C78 C79 120.1(8) . . ?
C77 C78 C79 115.3(9) . . ?
C80 C79 C78 121.0(9) . . ?
C80 C79 H79 119.5 . . ?
C78 C79 H79 119.5 . . ?
C79 C80 C81 117.4(8) . . ?
C79 C80 C84 121.7(10) . . ?
C81 C80 C84 120.9(9) . . ?
C82 C81 C80 125.1(8) . . ?
C82 C81 H81 117.4 . . ?
C80 C81 H81 117.4 . . ?
C81 C82 C83 116.5(8) . . ?
C81 C82 C88 121.5(8) . . ?
C83 C82 C88 122.0(8) . . ?
O4 C83 C78 121.9(8) . . ?
O4 C83 C82 118.3(8) . . ?
C78 C83 C82 119.7(8) . . ?
C86 C84 C85 108.4(11) . . ?
C86 C84 C87 108.9(10) . . ?
C85 C84 C87 109.4(11) . . ?
C86 C84 C80 109.3(9) . . ?
C85 C84 C80 111.7(9) . . ?
C87 C84 C80 109.0(9) . . ?
C84 C85 H85A 109.5 . . ?
C84 C85 H85B 109.5 . . ?
H85A C85 H85B 109.5 . . ?
C84 C85 H85C 109.5 . . ?
H85A C85 H85C 109.5 . . ?
H85B C85 H85C 109.5 . . ?
C84 C86 H86A 109.5 . . ?
C84 C86 H86B 109.5 . . ?
H86A C86 H86B 109.5 . . ?
C84 C86 H86C 109.5 . . ?
H86A C86 H86C 109.5 . . ?
H86B C86 H86C 109.5 . . ?
C84 C87 H87A 109.5 . . ?
C84 C87 H87B 109.5 . . ?
H87A C87 H87B 109.5 . . ?
C84 C87 H87C 109.5 . . ?
H87A C87 H87C 109.5 . . ?
H87B C87 H87C 109.5 . . ?
C82 C88 C90 109.7(8) . . ?
C82 C88 C89 111.2(8) . . ?
C90 C88 C89 110.0(8) . . ?
C82 C88 C91 112.4(8) . . ?
C90 C88 C91 107.5(8) . . ?
C89 C88 C91 105.8(8) . . ?
C88 C89 H89A 109.5 . . ?
C88 C89 H89B 109.5 . . ?
H89A C89 H89B 109.5 . . ?
C88 C89 H89C 109.5 . . ?
H89A C89 H89C 109.5 . . ?
H89B C89 H89C 109.5 . . ?
C88 C90 H90A 109.5 . . ?
C88 C90 H90B 109.5 . . ?
H90A C90 H90B 109.5 . . ?
C88 C90 H90C 109.5 . . ?
H90A C90 H90C 109.5 . . ?
H90B C90 H90C 109.5 . . ?
C88 C91 H91A 109.5 . . ?
C88 C91 H91B 109.5 . . ?
H91A C91 H91B 109.5 . . ?
C88 C91 H91C 109.5 . . ?
H91A C91 H91C 109.5 . . ?
H91B C91 H91C 109.5 . . ?
O7 C94 H94A 109.5 . . ?
O7 C94 H94B 109.5 . . ?
H94A C94 H94B 109.5 . . ?
O7 C94 H94C 109.5 . . ?
H94A C94 H94C 109.5 . . ?
H94B C94 H94C 109.5 . . ?
O7 C94A H94D 109.5 . . ?
O7 C94A H94E 109.6 . . ?
H94D C94A H94E 109.5 . . ?
O7 C94A H94F 109.3 . . ?
H94D C94A H94F 109.5 . . ?
H94E C94A H94F 109.5 . . ?
O11 Zn2 Cl1 42.4(15) . . ?
O11 Zn2 Cl3 66.8(15) . . ?
Cl1 Zn2 Cl3 108.2(6) . . ?
O11 Zn2 Cl2 128.3(14) . . ?
Cl1 Zn2 Cl2 108.4(4) . . ?
Cl3 Zn2 Cl2 105.5(6) . . ?
O11 Cl1 Zn2 47.5(15) . . ?
Cl3 Cl2 Zn2 95.9(7) 2_756 . ?
Cl2 Cl3 Zn2 137.3(10) 2_756 . ?
Cl1 O11 Zn2 90(2) . . ?

loop_
_geom_bond_atom_site_label_1
_geom_bond_atom_site_label_2
_geom_bond_distance
_geom_bond_site_symmetry_2
_geom_bond_publ_flag
Mn1 O2 1.835(6) . ?
Mn1 O1 1.881(6) . ?
Mn1 N2 1.958(7) . ?
Mn1 N1 1.982(7) . ?
Mn1 O5 2.337(6) . ?
Mn2 O4 1.874(6) . ?
Mn2 O3 1.880(6) . ?
Mn2 N6 1.982(6) . ?
Mn2 N7 1.987(7) . ?
Mn2 O6 2.209(6) . ?
Mn2 O7 2.274(7) . ?
Zn1 C92 1.987(7) . ?
Zn1 N8 1.987(7) . ?
Zn1 C93 2.015(12) . ?
Zn1 N4 2.071(8) . ?
Zn1 N3 2.245(8) . ?
Zn1 N5 2.253(8) . ?
O1 C1 1.308(11) . ?
O2 C28 1.317(11) . ?
O3 C68 1.304(9) . ?
O4 C83 1.303(9) . ?
O6 C22 1.252(10) . ?
O7 C94 1.37(2) . ?
O7 C94A 1.36(2) . ?
N1 C15 1.298(11) . ?
N1 C16 1.421(10) . ?
N2 C22 1.372(11) . ?
N2 C21 1.407(10) . ?
N3 C43 1.357(12) . ?
N3 C39 1.362(12) . ?
N4 C48 1.316(13) . ?
N4 C44 1.334(13) . ?
N5 C53 1.322(12) . ?
N5 C49 1.324(12) . ?
N6 C62 1.312(10) . ?
N6 C58 1.432(10) . ?
N7 C77 1.310(10) . ?
N7 C59 1.420(10) . ?
N8 N8 1.181(14) 2_666 ?
N9 C93 1.126(11) . ?
C1 C6 1.413(13) . ?
C1 C2 1.445(13) . ?
C2 C3 1.348(14) . ?
C2 C7 1.529(15) . ?
C3 C4 1.386(15) . ?
C3 H3 0.9500 . ?
C4 C5 1.369(14) . ?
C4 C11 1.515(18) . ?
C4 C11B 1.74(4) . ?
C5 C6 1.404(13) . ?
C5 H5 0.9500 . ?
C6 C15 1.443(13) . ?
C7 C9 1.536(17) . ?
C7 C10 1.537(15) . ?
C7 C8 1.576(18) . ?
C8 H8A 0.9800 . ?
C8 H8B 0.9800 . ?
C8 H8C 0.9800 . ?
C9 H9A 0.9800 . ?
C9 H9B 0.9800 . ?
C9 H9C 0.9800 . ?
C10 H10A 0.9800 . ?
C10 H10B 0.9800 . ?
C10 H10C 0.9800 . ?
C11 C14 1.526(18) . ?
C11 C12 1.55(2) . ?
C11 C13 1.63(2) . ?
C12 H12A 0.9800 . ?
C12 H12B 0.9800 . ?
C12 H12C 0.9800 . ?
C13 H13A 0.9800 . ?
C13 H13B 0.9800 . ?
C13 H13C 0.9800 . ?
C14 H14A 0.9800 . ?
C14 H14B 0.9800 . ?
C14 H14C 0.9800 . ?
C11B C13B 1.53(2) . ?
C11B C12B 1.53(2) . ?
C11B C14B 1.54(2) . ?
C12B H12D 0.9800 . ?
C12B H12E 0.9800 . ?
C12B H12F 0.9800 . ?
C13B C14B 1.61(8) . ?
C13B H13D 0.9800 . ?
C13B H13E 0.9800 . ?
C13B H13F 0.9800 . ?
C14B H14D 0.9800 . ?
C14B H14E 0.9800 . ?
C14B H14F 0.9800 . ?
C15 H15 0.9500 . ?
C16 C21 1.389(11) . ?
C16 C17 1.410(12) . ?
C17 C18 1.384(12) . ?
C17 H17 0.9500 . ?
C18 C19 1.390(12) . ?
C18 C37 1.447(14) . ?
C19 C20 1.383(11) . ?
C19 H19 0.9500 . ?
C20 C21 1.386(11) . ?
C20 H20 0.9500 . ?
C22 C23 1.471(12) . ?
C23 C24 1.378(12) . ?
C23 C28 1.412(13) . ?
C24 C25 1.380(13) . ?
C24 H24 0.9500 . ?
C25 C26 1.405(14) . ?
C25 C29 1.497(14) . ?
C26 C27 1.365(14) . ?
C26 H26 0.9500 . ?
C27 C28 1.433(13) . ?
C27 C33 1.557(15) . ?
C29 C32 1.519(15) . ?
C29 C30 1.535(15) . ?
C29 C31 1.568(15) . ?
C30 H30A 0.9800 . ?
C30 H30B 0.9800 . ?
C30 H30C 0.9800 . ?
C31 H31A 0.9800 . ?
C31 H31B 0.9800 . ?
C31 H31C 0.9800 . ?
C32 H32A 0.9800 . ?
C32 H32B 0.9800 . ?
C32 H32C 0.9800 . ?
C33 C36 1.523(14) . ?
C33 C35 1.533(16) . ?
C33 C34 1.533(17) . ?
C34 H34A 0.9800 . ?
C34 H34B 0.9800 . ?
C34 H34C 0.9800 . ?
C35 H35A 0.9800 . ?
C35 H35B 0.9800 . ?
C35 H35C 0.9800 . ?
C36 H36A 0.9800 . ?
C36 H36B 0.9800 . ?
C36 H36C 0.9800 . ?
C37 C38 1.183(13) . ?
C38 C39 1.433(15) . ?
C39 C40 1.378(14) . ?
C40 C41 1.359(14) . ?
C40 H40 0.9500 . ?
C41 C42 1.375(16) . ?
C41 H41 0.9500 . ?
C42 C43 1.402(15) . ?
C42 H42 0.9500 . ?
C43 C44 1.460(15) . ?
C44 C45 1.407(14) . ?
C45 C46 1.393(17) . ?
C45 H45 0.9500 . ?
C46 C47 1.330(16) . ?
C46 H46 0.9500 . ?
C47 C48 1.426(14) . ?
C47 H47 0.9500 . ?
C48 C49 1.459(14) . ?
C49 C50 1.396(15) . ?
C50 C51 1.366(16) . ?
C50 H50 0.9500 . ?
C51 C52 1.391(15) . ?
C51 H51 0.9500 . ?
C52 C53 1.425(14) . ?
C52 H52 0.9500 . ?
C53 C54 1.423(15) . ?
C54 C55 1.203(13) . ?
C55 C56 1.458(15) . ?
C56 C61 1.373(12) . ?
C56 C57 1.394(12) . ?
C57 C58 1.369(11) . ?
C57 H57 0.9500 . ?
C58 C59 1.386(11) . ?
C59 C60 1.396(12) . ?
C60 C61 1.348(12) . ?
C60 H60 0.9500 . ?
C61 H61 0.9500 . ?
C62 C63 1.409(11) . ?
C62 H62 0.9500 . ?
C63 C64 1.409(11) . ?
C63 C68 1.431(11) . ?
C64 C65 1.362(11) . ?
C64 H64 0.9500 . ?
C65 C66 1.411(12) . ?
C65 C69 1.534(12) . ?
C66 C67 1.379(11) . ?
C66 H66 0.9500 . ?
C67 C68 1.416(11) . ?
C67 C73 1.536(12) . ?
C69 C71 1.45(3) . ?
C69 C70B 1.53(4) . ?
C69 C70 1.464(17) . ?
C69 C72 1.50(2) . ?
C69 C72B 1.64(3) . ?
C69 C71B 1.79(4) . ?
C70 H70A 0.9800 . ?
C70 H70B 0.9800 . ?
C70 H70C 0.9800 . ?
C71 H71A 0.9800 . ?
C71 H71B 0.9800 . ?
C71 H71C 0.9800 . ?
C72 H72A 0.9800 . ?
C72 H72B 0.9800 . ?
C72 H72C 0.9800 . ?
C70B H70D 0.9800 . ?
C70B H70E 0.9800 . ?
C70B H70F 0.9800 . ?
C71B H71D 0.9800 . ?
C71B H71E 0.9800 . ?
C71B H71F 0.9800 . ?
C72B H72D 0.9800 . ?
C72B H72E 0.9800 . ?
C72B H72F 0.9800 . ?
C73 C76 1.520(13) . ?
C73 C74 1.538(12) . ?
C73 C75 1.538(13) . ?
C74 H74A 0.9800 . ?
C74 H74B 0.9800 . ?
C74 H74C 0.9800 . ?
C75 H75A 0.9800 . ?
C75 H75B 0.9800 . ?
C75 H75C 0.9800 . ?
C76 H76A 0.9800 . ?
C76 H76B 0.9800 . ?
C76 H76C 0.9800 . ?
C77 C78 1.412(12) . ?
C77 H77 0.9500 . ?
C78 C83 1.413(12) . ?
C78 C79 1.426(12) . ?
C79 C80 1.369(13) . ?
C79 H79 0.9500 . ?
C80 C81 1.414(13) . ?
C80 C84 1.546(13) . ?
C81 C82 1.379(12) . ?
C81 H81 0.9500 . ?
C82 C83 1.437(12) . ?
C82 C88 1.497(12) . ?
C84 C86 1.474(16) . ?
C84 C85 1.512(15) . ?
C84 C87 1.522(15) . ?
C85 H85A 0.9800 . ?
C85 H85B 0.9800 . ?
C85 H85C 0.9800 . ?
C86 H86A 0.9800 . ?
C86 H86B 0.9800 . ?
C86 H86C 0.9800 . ?
C87 H87A 0.9800 . ?
C87 H87B 0.9800 . ?
C87 H87C 0.9800 . ?
C88 C90 1.519(13) . ?
C88 C89 1.534(14) . ?
C88 C91 1.558(12) . ?
C89 H89A 0.9800 . ?
C89 H89B 0.9800 . ?
C89 H89C 0.9800 . ?
C90 H90A 0.9800 . ?
C90 H90B 0.9800 . ?
C90 H90C 0.9800 . ?
C91 H91A 0.9800 . ?
C91 H91B 0.9800 . ?
C91 H91C 0.9800 . ?
C94 H94A 0.9800 . ?
C94 H94B 0.9800 . ?
C94 H94C 0.9800 . ?
C94A H94D 0.9800 . ?
C94A H94E 0.9800 . ?
C94A H94F 0.9800 . ?
Zn2 O11 1.66(4) . ?
Zn2 Cl1 2.249(9) . ?
Zn2 Cl3 2.33(2) . ?
Zn2 Cl2 2.376(10) . ?
Cl1 O11 1.52(4) . ?
Cl2 Cl3 2.21(3) 2_756 ?
O8 C100 1.50(5) . ?
O90 C103 1.46(5) . ?
O9 C101 1.48(3) . ?
O10 C102 1.508(17) . ?
